data_1544375
loop_
_publ_author_name
'Komatsu, K.'
'Kuribayashi, T.'
'Kudoh, Y.'
'Kagi, H.'

_publ_section_title
;
 Crystal structures of high-pressure phases in the alumina-water system:
 I. single crystal X-ray diffraction and molecular dynamics simulation of
 eta-Al(OH)3
;
_journal_name_full 'Z. Kristallogr.'
_journal_page_first 1
_journal_page_last 12
_journal_volume 222
_journal_year 2007
_chemical_formula_sum 'Al H3 O3'
_chemical_name_common 'Al(OH)3 gibbsite'
_chemical_name_mineral gibbsite
_space_group_IT_number 14
_space_group_name_H-M_alt 'P 1 21/n 1'
_symmetry_space_group_name_Hall '-P 2yn'
_symmetry_space_group_name_H-M 'P 1 21/n 1'
_cell_angle_alpha 90
_cell_angle_beta 94.55(1)
_cell_angle_gamma 90
_cell_formula_units_Z 8
_cell_length_a 8.675(1)
_cell_length_b 5.0690(7)
_cell_length_c 9.726(1)
_cell_volume 426.34(9)
_cod_data_source_file AlOH3-gibbsite.cif
_cod_data_source_block gibbsite
_cod_original_formula_sum 'Al O3 H3'
_cod_database_code 1544375

loop_
_space_group_symop_operation_xyz
'x, y, z'
'-x, -y, -z'
'-x+1/2, y+1/2, -z+1/2'
'x+1/2, -y+1/2, z+1/2'

loop_
_atom_site_label
_atom_site_occupancy
_atom_site_fract_x
_atom_site_fract_y
_atom_site_fract_z
_atom_site_adp_type
_atom_site_U_iso_or_equiv
_atom_site_type_symbol
Al1 1.0 0.16788(5) 0.52910(9) -0.00220(5) Uiso 0.006937 Al
Al2 1.0 0.33442(5) 0.02359(9) -0.00236(5) Uiso 0.007093 Al
O1 1.0 0.17810(10) 0.2182(2) -0.11160(10) Uiso 0.009192 O
O2 1.0 0.66950(10) 0.6560(2) -0.10270(10) Uiso 0.008648 O
O3 1.0 0.49840(10) 0.1304(2) -0.10450(10) Uiso 0.009323 O
O4 1.0 -0.02040(10) 0.6291(2) -0.10710(10) Uiso 0.008476 O
O5 1.0 0.29700(10) 0.7175(2) -0.10580(10) Uiso 0.009578 O
O6 1.0 0.81920(10) 0.1488(2) -0.10190(10) Uiso 0.008974 O
H1 1.0 0.098(3) 0.153(6) -0.127(3) Uiso 0.035000 H
H2 1.0 0.595(3) 0.570(6) -0.103(3) Uiso 0.041000 H
H3 1.0 0.498(3) 0.107(5) -0.192(2) Uiso 0.026000 H
H4 1.0 -0.056(3) 0.778(6) -0.117(3) Uiso 0.060000 H
H5 1.0 0.294(3) 0.718(6) -0.188(2) Uiso 0.030000 H
H6 1.0 0.807(2) 0.152(5) -0.189(2) Uiso 0.016000 H

loop_
_atom_site_aniso_label
_atom_site_aniso_U_11
_atom_site_aniso_U_22
_atom_site_aniso_U_33
_atom_site_aniso_U_12
_atom_site_aniso_U_13
_atom_site_aniso_U_23
Al1 0.00740 0.00450 0.00900 -0.00040 0.00120 0.00030
Al2 0.00730 0.00510 0.00900 -0.00030 0.00140 0.00010
O1 0.00850 0.00740 0.01150 -0.00080 -0.00030 -0.00040
O2 0.00860 0.00630 0.01100 -0.00120 0.00050 0.00040
O3 0.00900 0.00860 0.01050 -0.00040 0.00160 0.00110
O4 0.00800 0.00670 0.01080 0.00100 0.00120 0.00140
O5 0.01420 0.00700 0.00800 -0.00310 0.00380 -0.00040
O6 0.01090 0.00710 0.00910 -0.00120 0.00190 -0.00040
H1 0.00000 0.00000 0.00000 0.00000 0.00000 0.00000
H2 0.00000 0.00000 0.00000 0.00000 0.00000 0.00000
H3 0.00000 0.00000 0.00000 0.00000 0.00000 0.00000
H4 0.00000 0.00000 0.00000 0.00000 0.00000 0.00000
H5 0.00000 0.00000 0.00000 0.00000 0.00000 0.00000
H6 0.00000 0.00000 0.00000 0.00000 0.00000 0.00000
